data_4115765
loop_
_publ_author_name
'Bradley M. Kraft'
'Rene J. Lachicotte'
'William D. Jones'

_publ_section_title
;
 Aliphatic and Aromatic Carbon-Fluorine Bond Activation with Cp*2ZrH2:
 Mechanisms of Hydrodefluorination
;
_journal_name_full 'Journal of the American Chemical Society'
_journal_page_first 10973
_journal_page_last 10979
_journal_paper_doi 10.1021/ja016087l
_journal_volume 123
_journal_year 2001
_chemical_formula_sum 'C20 H30 F2 Zr'
_chemical_formula_weight 399.66
_chemical_name_common Cp*2ZrF2
_chemical_name_systematic
; 
 ? 
;
_space_group_IT_number 15
_symmetry_cell_setting monoclinic
_symmetry_space_group_name_Hall '-C 2yc'
_symmetry_space_group_name_H-M 'C 1 2/c 1'
_atom_sites_solution_hydrogens geom
_atom_sites_solution_primary direct
_atom_sites_solution_secondary difmap
_audit_creation_method SHELXL-97
_cell_angle_alpha 90.00
_cell_angle_beta 92.167(2)
_cell_angle_gamma 90.00
_cell_formula_units_Z 16
_cell_length_a 22.8260(19)
_cell_length_b 20.6214(17)
_cell_length_c 16.1659(14)
_cell_measurement_reflns_used 4119
_cell_measurement_temperature 193(2)
_cell_volume 7603.9(11)
_computing_cell_refinement 'Bruker SMART'
_computing_data_collection 'Bruker SMART'
_computing_data_reduction 'Bruker SHELXTL'
_computing_molecular_graphics 'Bruker SHELXTL'
_computing_publication_material 'Bruker SHELXTL'
_computing_structure_refinement 'SHELXL-97 (Sheldrick, 1997)'
_computing_structure_solution 'SHELXS-97 (Sheldrick, 1990)'
_diffrn_ambient_temperature 193(2)
_diffrn_measured_fraction_theta_full 0.998
_diffrn_measured_fraction_theta_max 0.998
_diffrn_measurement_device_type 'Siemens SMART CCD area detector'
_diffrn_measurement_method 'omega scans'
_diffrn_radiation_monochromator graphite
_diffrn_radiation_source 'normal-focus sealed tube'
_diffrn_radiation_type MoK\a
_diffrn_radiation_wavelength 0.71073
_diffrn_reflns_av_R_equivalents 0.0680
_diffrn_reflns_av_sigmaI/netI 0.0782
_diffrn_reflns_limit_h_max 25
_diffrn_reflns_limit_h_min -25
_diffrn_reflns_limit_k_max 22
_diffrn_reflns_limit_k_min -22
_diffrn_reflns_limit_l_max 10
_diffrn_reflns_limit_l_min -17
_diffrn_reflns_number 17208
_diffrn_reflns_theta_full 23.29
_diffrn_reflns_theta_max 23.29
_diffrn_reflns_theta_min 1.33
_exptl_absorpt_coefficient_mu 0.594
_exptl_absorpt_correction_T_max 0.928000
_exptl_absorpt_correction_T_min 0.812354
_exptl_absorpt_correction_type SADABS
_exptl_crystal_colour colorless
_exptl_crystal_density_diffrn 1.396
_exptl_crystal_description plate
_exptl_crystal_F_000 3328
_exptl_crystal_size_max .04
_exptl_crystal_size_mid .12
_exptl_crystal_size_min .16
_refine_diff_density_max 1.414
_refine_diff_density_min -0.586
_refine_diff_density_rms 0.120
_refine_ls_extinction_method none
_refine_ls_goodness_of_fit_ref 1.446
_refine_ls_hydrogen_treatment mixed
_refine_ls_matrix_type full
_refine_ls_number_parameters 415
_refine_ls_number_reflns 5478
_refine_ls_number_restraints 0
_refine_ls_restrained_S_all 1.446
_refine_ls_R_factor_all 0.1230
_refine_ls_R_factor_gt 0.0906
_refine_ls_shift/su_max 0.042
_refine_ls_shift/su_mean 0.009
_refine_ls_structure_factor_coef Fsqd
_refine_ls_weighting_details 'calc w=1/[\s^2^(Fo^2^)+(0.1000P)^2^+0.0000P] where P=(Fo^2^+2Fc^2^)/3'
_refine_ls_weighting_scheme calc
_refine_ls_wR_factor_gt 0.2242
_refine_ls_wR_factor_ref 0.2347
_reflns_number_gt 4120
_reflns_number_total 5478
_reflns_threshold_expression >2sigma(I)
_cod_data_source_file ja016087l_s2_3.cif
_cod_data_source_block sad_jonbk13
_cod_database_code 4115765

loop_
_symmetry_equiv_pos_as_xyz
'x, y, z'
'-x, y, -z+1/2'
'x+1/2, y+1/2, z'
'-x+1/2, y+1/2, -z+1/2'
'-x, -y, -z'
'x, -y, z-1/2'
'-x+1/2, -y+1/2, -z'
'x+1/2, -y+1/2, z-1/2'

loop_
_atom_site_label
_atom_site_type_symbol
_atom_site_fract_x
_atom_site_fract_y
_atom_site_fract_z
_atom_site_U_iso_or_equiv
_atom_site_adp_type
_atom_site_occupancy
_atom_site_symmetry_multiplicity
_atom_site_calc_flag
_atom_site_refinement_flags
Zr1 Zr 0.26326(4) -0.02723(5) 0.68273(6) 0.0251(3) Uani 1 1 d .
F1 F 0.3248(3) -0.0924(3) 0.6587(5) 0.064(2) Uani 1 1 d .
F2 F 0.2690(3) -0.0283(4) 0.8047(4) 0.063(2) Uani 1 1 d .
C1 C 0.1790(4) -0.1005(5) 0.7234(7) 0.036(3) Uani 1 1 d .
C2 C 0.1529(4) -0.0416(5) 0.6914(6) 0.031(3) Uani 1 1 d .
C3 C 0.1633(4) -0.0385(5) 0.6067(7) 0.034(3) Uani 1 1 d .
C4 C 0.1969(5) -0.0920(5) 0.5850(6) 0.031(3) Uani 1 1 d .
C5 C 0.2049(4) -0.1325(5) 0.6564(7) 0.035(3) Uani 1 1 d .
C6 C 0.1751(5) -0.1263(6) 0.8104(7) 0.051(3) Uani 1 1 d .
H6A H 0.1401 -0.1534 0.8140 0.077 Uiso 1 1 calc R
H6B H 0.1727 -0.0899 0.8491 0.077 Uiso 1 1 calc R
H6C H 0.2101 -0.1522 0.8245 0.077 Uiso 1 1 calc R
C7 C 0.1163(5) 0.0023(7) 0.7424(8) 0.059(4) Uani 1 1 d .
H7A H 0.0752 -0.0115 0.7376 0.089 Uiso 1 1 calc R
H7B H 0.1197 0.0469 0.7224 0.089 Uiso 1 1 calc R
H7C H 0.1301 0.0001 0.8005 0.089 Uiso 1 1 calc R
C8 C 0.1322(5) 0.0075(6) 0.5460(8) 0.049(3) Uani 1 1 d .
H8A H 0.0942 -0.0110 0.5283 0.074 Uiso 1 1 calc R
H8B H 0.1562 0.0136 0.4977 0.074 Uiso 1 1 calc R
H8C H 0.1261 0.0494 0.5730 0.074 Uiso 1 1 calc R
C9 C 0.2154(5) -0.1103(6) 0.4996(7) 0.046(3) Uani 1 1 d .
H9A H 0.1843 -0.1356 0.4716 0.069 Uiso 1 1 calc R
H9B H 0.2514 -0.1362 0.5040 0.069 Uiso 1 1 calc R
H9C H 0.2227 -0.0709 0.4677 0.069 Uiso 1 1 calc R
C10 C 0.2355(5) -0.1964(5) 0.6610(9) 0.053(3) Uani 1 1 d .
H10A H 0.2071 -0.2312 0.6493 0.079 Uiso 1 1 calc R
H10B H 0.2533 -0.2024 0.7165 0.079 Uiso 1 1 calc R
H10C H 0.2660 -0.1977 0.6200 0.079 Uiso 1 1 calc R
C11 C 0.3349(4) 0.0389(5) 0.5992(7) 0.029(2) Uani 1 1 d .
C12 C 0.2789(4) 0.0687(4) 0.5842(6) 0.021(2) Uani 1 1 d .
C13 C 0.2613(5) 0.0951(5) 0.6604(6) 0.032(3) Uani 1 1 d .
C14 C 0.3060(4) 0.0838(5) 0.7221(6) 0.030(3) Uani 1 1 d .
C15 C 0.3505(4) 0.0474(5) 0.6846(7) 0.032(3) Uani 1 1 d .
C16 C 0.3709(5) 0.0070(6) 0.5371(7) 0.039(3) Uani 1 1 d .
H16A H 0.3957 0.0394 0.5111 0.059 Uiso 1 1 calc R
H16B H 0.3452 -0.0135 0.4948 0.059 Uiso 1 1 calc R
H16C H 0.3957 -0.0261 0.5643 0.059 Uiso 1 1 calc R
C17 C 0.2525(5) 0.0794(6) 0.4987(6) 0.040(3) Uani 1 1 d .
H17A H 0.2669 0.1205 0.4766 0.060 Uiso 1 1 calc R
H17B H 0.2097 0.0811 0.5011 0.060 Uiso 1 1 calc R
H17C H 0.2638 0.0438 0.4625 0.060 Uiso 1 1 calc R
C18 C 0.2089(5) 0.1395(5) 0.6708(8) 0.045(3) Uani 1 1 d .
H18A H 0.2201 0.1843 0.6583 0.067 Uiso 1 1 calc R
H18B H 0.1962 0.1370 0.7279 0.067 Uiso 1 1 calc R
H18C H 0.1767 0.1260 0.6328 0.067 Uiso 1 1 calc R
C19 C 0.3048(6) 0.1088(6) 0.8096(7) 0.051(3) Uani 1 1 d .
H19A H 0.3231 0.1517 0.8126 0.076 Uiso 1 1 calc R
H19B H 0.3264 0.0789 0.8467 0.076 Uiso 1 1 calc R
H19C H 0.2640 0.1119 0.8263 0.076 Uiso 1 1 calc R
C20 C 0.4055(5) 0.0250(6) 0.7289(8) 0.050(3) Uani 1 1 d .
H20A H 0.4358 0.0584 0.7250 0.075 Uiso 1 1 calc R
H20B H 0.4190 -0.0152 0.7035 0.075 Uiso 1 1 calc R
H20C H 0.3978 0.0170 0.7873 0.075 Uiso 1 1 calc R
Zr1B Zr 0.02319(4) 0.23952(5) 0.54689(6) 0.0299(3) Uani 1 1 d .
F1B F 0.0202(4) 0.2456(6) 0.6684(5) 0.117(4) Uani 1 1 d .
F2B F 0.0839(3) 0.1716(4) 0.5405(7) 0.099(4) Uani 1 1 d .
C1B C 0.0979(4) 0.3281(5) 0.5754(6) 0.029(2) Uani 1 1 d .
C2B C 0.0434(4) 0.3605(5) 0.5598(6) 0.029(2) Uani 1 1 d .
C3B C 0.0258(4) 0.3504(5) 0.4768(6) 0.027(2) Uani 1 1 d .
C4B C 0.0700(4) 0.3138(5) 0.4400(6) 0.026(2) Uani 1 1 d .
C5B C 0.1145(4) 0.3000(5) 0.4995(7) 0.031(3) Uani 1 1 d .
C6B C 0.1710(4) 0.2649(6) 0.4859(8) 0.045(3) Uani 1 1 d .
H6BA H 0.2006 0.2959 0.4681 0.067 Uiso 1 1 calc R
H6BB H 0.1646 0.2318 0.4430 0.067 Uiso 1 1 calc R
H6BC H 0.1847 0.2441 0.5376 0.067 Uiso 1 1 calc R
C7B C 0.0757(5) 0.2964(5) 0.3495(7) 0.037(3) Uani 1 1 d .
H7BA H 0.0948 0.3322 0.3209 0.056 Uiso 1 1 calc R
H7BB H 0.0367 0.2889 0.3240 0.056 Uiso 1 1 calc R
H7BC H 0.0994 0.2570 0.3451 0.056 Uiso 1 1 calc R
C8B C -0.0211(5) 0.3879(5) 0.4292(7) 0.043(3) Uani 1 1 d .
H8BA H -0.0049 0.4292 0.4105 0.064 Uiso 1 1 calc R
H8BB H -0.0539 0.3964 0.4651 0.064 Uiso 1 1 calc R
H8BC H -0.0351 0.3626 0.3812 0.064 Uiso 1 1 calc R
C9B C 0.0101(5) 0.3992(6) 0.6219(8) 0.052(3) Uani 1 1 d .
H9BA H 0.0225 0.4447 0.6201 0.077 Uiso 1 1 calc R
H9BB H 0.0184 0.3818 0.6776 0.077 Uiso 1 1 calc R
H9BC H -0.0320 0.3963 0.6085 0.077 Uiso 1 1 calc R
C10B C 0.1326(5) 0.3287(6) 0.6560(7) 0.048(3) Uani 1 1 d .
H10D H 0.1594 0.3658 0.6573 0.072 Uiso 1 1 calc R
H10E H 0.1553 0.2884 0.6616 0.072 Uiso 1 1 calc R
H10F H 0.1058 0.3321 0.7018 0.072 Uiso 1 1 calc R
C11B C -0.0775(5) 0.1938(6) 0.5756(7) 0.040(3) Uani 1 1 d .
C12B C -0.0868(4) 0.2351(5) 0.5090(6) 0.025(2) Uani 1 1 d .
C13B C -0.0581(4) 0.2075(5) 0.4401(6) 0.027(2) Uani 1 1 d .
C14B C -0.0311(5) 0.1498(5) 0.4678(7) 0.035(3) Uani 1 1 d .
C15B C -0.0415(4) 0.1401(5) 0.5508(7) 0.029(3) Uani 1 1 d .
C16B C -0.1044(5) 0.2007(7) 0.6583(7) 0.054(4) Uani 1 1 d .
H16D H -0.1430 0.1799 0.6567 0.081 Uiso 1 1 calc R
H16E H -0.1088 0.2468 0.6714 0.081 Uiso 1 1 calc R
H16F H -0.0791 0.1800 0.7009 0.081 Uiso 1 1 calc R
C17B C -0.1302(4) 0.2893(6) 0.5066(8) 0.046(3) Uani 1 1 d .
H17D H -0.1691 0.2723 0.4904 0.070 Uiso 1 1 calc R
H17E H -0.1185 0.3218 0.4662 0.070 Uiso 1 1 calc R
H17F H -0.1315 0.3092 0.5615 0.070 Uiso 1 1 calc R
C18B C -0.0653(5) 0.2271(6) 0.3500(6) 0.038(3) Uani 1 1 d .
H18D H -0.1007 0.2069 0.3255 0.057 Uiso 1 1 calc R
H18E H -0.0310 0.2126 0.3202 0.057 Uiso 1 1 calc R
H18F H -0.0687 0.2743 0.3461 0.057 Uiso 1 1 calc R
C19B C 0.0037(6) 0.1050(6) 0.4131(8) 0.057(4) Uani 1 1 d .
H19D H -0.0227 0.0730 0.3869 0.086 Uiso 1 1 calc R
H19E H 0.0340 0.0826 0.4470 0.086 Uiso 1 1 calc R
H19F H 0.0224 0.1306 0.3703 0.086 Uiso 1 1 calc R
C20B C -0.0203(5) 0.0859(6) 0.6063(9) 0.054(4) Uani 1 1 d .
H20D H -0.0486 0.0502 0.6033 0.081 Uiso 1 1 calc R
H20E H -0.0163 0.1016 0.6634 0.081 Uiso 1 1 calc R
H20F H 0.0178 0.0705 0.5883 0.081 Uiso 1 1 calc R

loop_
_atom_site_aniso_label
_atom_site_aniso_U_11
_atom_site_aniso_U_22
_atom_site_aniso_U_33
_atom_site_aniso_U_23
_atom_site_aniso_U_13
_atom_site_aniso_U_12
Zr1 0.0267(6) 0.0264(6) 0.0220(6) 0.0031(5) -0.0022(4) -0.0037(4)
F1 0.045(4) 0.028(4) 0.119(7) -0.003(4) 0.001(4) 0.000(3)
F2 0.077(5) 0.075(5) 0.037(4) 0.011(4) -0.006(4) -0.031(4)
C1 0.029(6) 0.043(7) 0.035(7) 0.004(6) 0.001(5) -0.014(5)
C2 0.024(5) 0.047(7) 0.022(6) -0.014(5) 0.002(5) -0.001(5)
C3 0.025(6) 0.045(7) 0.033(7) 0.004(5) -0.002(5) -0.010(5)
C4 0.050(7) 0.024(6) 0.021(6) -0.006(5) 0.009(5) 0.003(5)
C5 0.026(6) 0.033(6) 0.044(7) -0.003(6) -0.001(5) -0.009(5)
C6 0.054(8) 0.066(9) 0.034(7) 0.001(6) 0.002(6) -0.026(7)
C7 0.041(7) 0.080(10) 0.058(9) -0.026(8) 0.012(7) 0.001(7)
C8 0.035(7) 0.052(8) 0.060(9) 0.001(7) -0.012(6) 0.003(6)
C9 0.051(7) 0.056(8) 0.030(7) 0.001(6) 0.004(6) -0.012(6)
C10 0.052(8) 0.025(6) 0.082(10) 0.003(7) -0.008(7) -0.004(6)
C11 0.020(5) 0.035(6) 0.032(6) -0.002(5) 0.003(5) -0.005(5)
C12 0.021(5) 0.021(5) 0.021(6) -0.002(4) 0.000(4) -0.004(4)
C13 0.051(7) 0.027(6) 0.019(6) 0.003(5) -0.001(5) 0.003(5)
C14 0.034(6) 0.033(6) 0.024(6) 0.001(5) 0.003(5) -0.010(5)
C15 0.031(6) 0.027(6) 0.038(7) 0.000(5) -0.001(5) -0.001(5)
C16 0.049(7) 0.043(7) 0.026(6) -0.007(5) 0.005(5) -0.004(6)
C17 0.060(8) 0.043(7) 0.018(6) 0.001(5) -0.006(5) -0.006(6)
C18 0.050(7) 0.026(6) 0.059(8) -0.005(6) 0.008(6) 0.016(5)
C19 0.069(9) 0.045(7) 0.037(8) -0.009(6) -0.005(6) 0.001(6)
C20 0.043(7) 0.048(8) 0.057(9) 0.007(7) -0.005(6) -0.007(6)
Zr1B 0.0265(6) 0.0303(6) 0.0321(6) 0.0107(5) -0.0082(5) -0.0066(4)
F1B 0.125(8) 0.180(10) 0.043(5) 0.033(6) -0.026(5) -0.098(7)
F2B 0.039(4) 0.048(5) 0.207(11) 0.037(6) -0.025(5) -0.007(4)
C1B 0.021(5) 0.036(6) 0.032(6) 0.003(5) -0.004(5) -0.007(5)
C2B 0.038(6) 0.026(6) 0.025(6) -0.003(5) -0.001(5) 0.004(5)
C3B 0.021(5) 0.030(6) 0.030(6) 0.008(5) -0.003(5) 0.004(4)
C4B 0.028(6) 0.020(5) 0.030(6) 0.000(5) -0.009(5) -0.006(4)
C5B 0.022(5) 0.030(6) 0.040(7) -0.002(5) 0.003(5) -0.002(5)
C6B 0.033(6) 0.044(7) 0.058(8) 0.001(6) 0.006(6) 0.001(5)
C7B 0.052(7) 0.024(6) 0.035(7) 0.000(5) 0.000(6) -0.001(5)
C8B 0.042(7) 0.038(7) 0.049(8) 0.007(6) -0.004(6) -0.002(5)
C9B 0.055(8) 0.051(8) 0.049(8) -0.009(7) 0.002(6) 0.011(6)
C10B 0.037(7) 0.060(8) 0.046(8) 0.001(7) -0.020(6) -0.007(6)
C11B 0.048(7) 0.043(7) 0.027(7) -0.001(6) -0.013(5) -0.013(6)
C12B 0.008(5) 0.032(6) 0.033(6) 0.006(5) 0.001(4) -0.003(4)
C13B 0.012(5) 0.030(6) 0.039(7) -0.002(5) 0.004(5) -0.013(4)
C14B 0.043(7) 0.016(6) 0.046(8) -0.004(5) 0.011(6) -0.011(5)
C15B 0.040(6) 0.016(5) 0.031(7) 0.002(5) 0.002(5) -0.010(5)
C16B 0.058(8) 0.084(10) 0.021(6) -0.005(7) 0.005(6) -0.002(7)
C17B 0.029(6) 0.054(8) 0.056(8) 0.005(7) -0.002(6) 0.008(6)
C18B 0.040(7) 0.053(8) 0.020(6) 0.007(5) -0.005(5) -0.012(6)
C19B 0.072(9) 0.040(7) 0.063(9) -0.005(7) 0.021(7) 0.004(7)
C20B 0.037(7) 0.044(7) 0.080(10) 0.018(7) -0.002(7) -0.003(6)

loop_
_atom_type_symbol
_atom_type_description
_atom_type_scat_dispersion_real
_atom_type_scat_dispersion_imag
_atom_type_scat_source
C C 0.0033 0.0016 'International Tables Vol C Tables 4.2.6.8 and 6.1.1.4'
H H 0.0000 0.0000 'International Tables Vol C Tables 4.2.6.8 and 6.1.1.4'
F F 0.0171 0.0103 'International Tables Vol C Tables 4.2.6.8 and 6.1.1.4'
Zr Zr -2.9673 0.5597 'International Tables Vol C Tables 4.2.6.8 and 6.1.1.4'

loop_
_geom_angle_atom_site_label_1
_geom_angle_atom_site_label_2
_geom_angle_atom_site_label_3
_geom_angle
F2 Zr1 F1 99.6(3)
F2 Zr1 C15 88.4(3)
F1 Zr1 C15 81.5(3)
F2 Zr1 C4 129.3(3)
F1 Zr1 C4 86.1(3)
C15 Zr1 C4 141.8(3)
F2 Zr1 C2 88.4(3)
F1 Zr1 C2 129.7(3)
C15 Zr1 C2 148.7(3)
C4 Zr1 C2 53.3(3)
F2 Zr1 C13 98.8(3)
F1 Zr1 C13 130.5(3)
C15 Zr1 C13 53.5(3)
C4 Zr1 C13 115.3(3)
C2 Zr1 C13 96.3(3)
F2 Zr1 C11 121.0(3)
F1 Zr1 C11 77.7(3)
C15 Zr1 C11 32.6(3)
C4 Zr1 C11 109.4(3)
C2 Zr1 C11 138.2(3)
C13 Zr1 C11 53.5(3)
F2 Zr1 C3 120.2(3)
F1 Zr1 C3 117.8(3)
C15 Zr1 C3 138.7(3)
C4 Zr1 C3 31.8(3)
C2 Zr1 C3 31.8(3)
C13 Zr1 C3 90.6(3)
C11 Zr1 C3 111.8(3)
F2 Zr1 C1 75.9(3)
F1 Zr1 C1 101.2(3)
C15 Zr1 C1 164.4(4)
C4 Zr1 C1 53.7(3)
C2 Zr1 C1 32.9(3)
C13 Zr1 C1 127.8(4)
C11 Zr1 C1 163.0(3)
C3 Zr1 C1 53.4(3)
F2 Zr1 C14 75.6(3)
F1 Zr1 C14 112.8(3)
C15 Zr1 C14 32.4(3)
C4 Zr1 C14 147.3(3)
C2 Zr1 C14 117.3(3)
C13 Zr1 C14 32.3(3)
C11 Zr1 C14 53.7(3)
C3 Zr1 C14 121.6(3)
C1 Zr1 C14 138.5(3)
F2 Zr1 C12 128.5(3)
F1 Zr1 C12 106.4(3)
C15 Zr1 C12 53.7(3)
C4 Zr1 C12 96.5(3)
C2 Zr1 C12 106.5(3)
C13 Zr1 C12 32.2(3)
C11 Zr1 C12 32.4(3)
C3 Zr1 C12 85.1(3)
C1 Zr1 C12 137.6(3)
C14 Zr1 C12 53.5(3)
F2 Zr1 C5 99.8(3)
F1 Zr1 C5 76.3(3)
C15 Zr1 C5 157.3(3)
C4 Zr1 C5 32.6(3)
C2 Zr1 C5 53.5(3)
C13 Zr1 C5 143.6(3)
C11 Zr1 C5 134.5(3)
C3 Zr1 C5 53.0(3)
C1 Zr1 C5 32.1(3)
C14 Zr1 C5 170.2(3)
C12 Zr1 C5 129.0(3)
C5 C1 C2 107.3(9)
C5 C1 C6 126.1(11)
C2 C1 C6 126.4(11)
C5 C1 Zr1 74.8(6)
C2 C1 Zr1 73.3(6)
C6 C1 Zr1 121.3(7)
C3 C2 C1 107.8(9)
C3 C2 C7 128.9(11)
C1 C2 C7 122.9(10)
C3 C2 Zr1 74.7(6)
C1 C2 Zr1 73.8(5)
C7 C2 Zr1 122.3(7)
C2 C3 C4 108.9(10)
C2 C3 C8 124.5(10)
C4 C3 C8 125.4(10)
C2 C3 Zr1 73.4(6)
C4 C3 Zr1 72.8(6)
C8 C3 Zr1 129.7(7)
C5 C4 C3 108.3(9)
C5 C4 C9 124.1(9)
C3 C4 C9 127.1(10)
C5 C4 Zr1 75.5(6)
C3 C4 Zr1 75.4(6)
C9 C4 Zr1 121.5(7)
C4 C5 C1 107.4(9)
C4 C5 C10 127.0(11)
C1 C5 C10 125.6(11)
C4 C5 Zr1 72.0(6)
C1 C5 Zr1 73.1(6)
C10 C5 Zr1 120.0(7)
C12 C11 C15 107.5(9)
C12 C11 C16 126.4(9)
C15 C11 C16 126.1(9)
C12 C11 Zr1 74.5(5)
C15 C11 Zr1 72.2(6)
C16 C11 Zr1 120.3(7)
C13 C12 C11 107.4(8)
C13 C12 C17 128.6(9)
C11 C12 C17 122.9(9)
C13 C12 Zr1 73.0(6)
C11 C12 Zr1 73.1(6)
C17 C12 Zr1 128.5(6)
C12 C13 C14 109.1(9)
C12 C13 C18 125.2(9)
C14 C13 C18 124.7(9)
C12 C13 Zr1 74.8(6)
C14 C13 Zr1 74.3(6)
C18 C13 Zr1 126.2(7)
C15 C14 C13 107.1(9)
C15 C14 C19 128.4(10)
C13 C14 C19 124.4(10)
C15 C14 Zr1 72.1(6)
C13 C14 Zr1 73.5(6)
C19 C14 Zr1 121.3(7)
C14 C15 C11 108.9(9)
C14 C15 C20 124.2(10)
C11 C15 C20 126.9(10)
C14 C15 Zr1 75.5(6)
C11 C15 Zr1 75.2(6)
C20 C15 Zr1 117.8(7)
F1B Zr1B F2B 98.5(5)
F1B Zr1B C15B 89.1(3)
F2B Zr1B C15B 80.6(3)
F1B Zr1B C14B 120.8(4)
F2B Zr1B C14B 77.7(3)
C15B Zr1B C14B 31.7(3)
F1B Zr1B C1B 79.7(3)
F2B Zr1B C1B 93.0(3)
C15B Zr1B C1B 166.2(3)
C14B Zr1B C1B 158.3(3)
F1B Zr1B C11B 77.1(3)
F2B Zr1B C11B 112.8(3)
C15B Zr1B C11B 33.1(3)
C14B Zr1B C11B 52.8(4)
C1B Zr1B C11B 147.4(4)
F1B Zr1B C2B 82.5(4)
F2B Zr1B C2B 125.1(3)
C15B Zr1B C2B 153.8(3)
C14B Zr1B C2B 146.9(3)
C1B Zr1B C2B 32.7(3)
C11B Zr1B C2B 120.7(4)
F1B Zr1B C12B 99.8(4)
F2B Zr1B C12B 130.1(3)
C15B Zr1B C12B 53.8(3)
C14B Zr1B C12B 53.1(3)
C1B Zr1B C12B 135.8(3)
C11B Zr1B C12B 31.4(3)
C2B Zr1B C12B 103.1(3)
F1B Zr1B C3B 112.8(4)
F2B Zr1B C3B 125.7(3)
C15B Zr1B C3B 139.5(3)
C14B Zr1B C3B 116.6(3)
C1B Zr1B C3B 53.6(3)
C11B Zr1B C3B 116.7(3)
C2B Zr1B C3B 31.9(3)
C12B Zr1B C3B 88.0(3)
F1B Zr1B C5B 108.9(3)
F2B Zr1B C5B 75.5(3)
C15B Zr1B C5B 151.8(3)
C14B Zr1B C5B 126.0(3)
C1B Zr1B C5B 32.3(3)
C11B Zr1B C5B 169.4(3)
C2B Zr1B C5B 53.3(3)
C12B Zr1B C5B 138.1(3)
C3B Zr1B C5B 53.2(3)
F1B Zr1B C13B 129.3(3)
F2B Zr1B C13B 105.8(4)
C15B Zr1B C13B 53.3(3)
C14B Zr1B C13B 31.9(3)
C1B Zr1B C13B 140.5(3)
C11B Zr1B C13B 52.6(3)
C2B Zr1B C13B 115.5(3)
C12B Zr1B C13B 32.4(3)
C3B Zr1B C13B 87.7(3)
C5B Zr1B C13B 119.8(3)
F1B Zr1B C4B 131.4(3)
F2B Zr1B C4B 94.4(3)
C15B Zr1B C4B 139.3(3)
C14B Zr1B C4B 107.6(3)
C1B Zr1B C4B 53.0(3)
C11B Zr1B C4B 138.2(3)
C2B Zr1B C4B 52.6(3)
C12B Zr1B C4B 106.8(3)
C3B Zr1B C4B 31.9(3)
C5B Zr1B C4B 31.6(3)
C13B Zr1B C4B 90.6(3)
C2B C1B C5B 107.3(9)
C2B C1B C10B 125.4(10)
C5B C1B C10B 127.2(9)
C2B C1B Zr1B 74.2(6)
C5B C1B Zr1B 75.4(6)
C10B C1B Zr1B 119.6(7)
C3B C2B C1B 108.4(9)
C3B C2B C9B 125.7(9)
C1B C2B C9B 125.9(9)
C3B C2B Zr1B 74.4(6)
C1B C2B Zr1B 73.2(6)
C9B C2B Zr1B 118.6(7)
C4B C3B C2B 107.5(8)
C4B C3B C8B 124.5(9)
C2B C3B C8B 125.7(9)
C4B C3B Zr1B 74.8(6)
C2B C3B Zr1B 73.7(6)
C8B C3B Zr1B 131.1(7)
C3B C4B C5B 109.3(9)
C3B C4B C7B 128.5(9)
C5B C4B C7B 121.9(9)
C3B C4B Zr1B 73.3(6)
C5B C4B Zr1B 74.1(6)
C7B C4B Zr1B 124.1(6)
C4B C5B C1B 107.5(9)
C4B C5B C6B 126.9(10)
C1B C5B C6B 125.6(9)
C4B C5B Zr1B 74.3(6)
C1B C5B Zr1B 72.3(5)
C6B C5B Zr1B 121.3(7)
C12B C11B C15B 109.2(10)
C12B C11B C16B 125.4(11)
C15B C11B C16B 125.2(11)
C12B C11B Zr1B 75.1(6)
C15B C11B Zr1B 72.9(6)
C16B C11B Zr1B 122.1(7)
C11B C12B C13B 107.4(9)
C11B C12B C17B 124.4(10)
C13B C12B C17B 126.8(10)
C11B C12B Zr1B 73.5(6)
C13B C12B Zr1B 74.2(5)
C17B C12B Zr1B 128.5(7)
C14B C13B C12B 107.2(9)
C14B C13B C18B 124.2(10)
C12B C13B C18B 127.4(9)
C14B C13B Zr1B 72.9(6)
C12B C13B Zr1B 73.5(5)
C18B C13B Zr1B 128.7(6)
C15B C14B C13B 110.0(9)
C15B C14B C19B 125.8(10)
C13B C14B C19B 124.1(10)
C15B C14B Zr1B 73.6(6)
C13B C14B Zr1B 75.2(5)
C19B C14B Zr1B 118.5(7)
C14B C15B C11B 106.0(9)
C14B C15B C20B 128.6(10)
C11B C15B C20B 125.4(10)
C14B C15B Zr1B 74.7(6)
C11B C15B Zr1B 74.0(6)
C20B C15B Zr1B 116.4(7)

loop_
_geom_bond_atom_site_label_1
_geom_bond_atom_site_label_2
_geom_bond_distance
Zr1 F2 1.971(7)
Zr1 F1 1.993(7)
Zr1 C15 2.516(10)
Zr1 C4 2.528(10)
Zr1 C2 2.546(10)
Zr1 C13 2.549(10)
Zr1 C11 2.554(10)
Zr1 C3 2.562(10)
Zr1 C1 2.552(10)
Zr1 C14 2.559(10)
Zr1 C12 2.572(9)
Zr1 C5 2.574(10)
C1 C5 1.417(15)
C1 C2 1.442(15)
C1 C6 1.508(15)
C2 C3 1.401(15)
C2 C7 1.498(15)
C3 C4 1.396(14)
C3 C8 1.520(15)
C4 C5 1.431(15)
C4 C9 1.508(14)
C5 C10 1.491(15)
C11 C12 1.430(13)
C11 C15 1.423(15)
C11 C16 1.477(14)
C12 C13 1.420(14)
C12 C17 1.505(13)
C13 C14 1.419(14)
C13 C18 1.520(14)
C14 C15 1.417(14)
C14 C19 1.505(15)
C15 C20 1.496(15)
Zr1B F1B 1.971(8)
Zr1B F2B 1.975(8)
Zr1B C15B 2.529(9)
Zr1B C14B 2.544(10)
Zr1B C1B 2.531(10)
Zr1B C11B 2.542(11)
Zr1B C2B 2.543(10)
Zr1B C12B 2.563(8)
Zr1B C3B 2.553(10)
Zr1B C5B 2.571(10)
Zr1B C13B 2.573(9)
Zr1B C4B 2.572(10)
C1B C2B 1.427(14)
C1B C5B 1.420(14)
C1B C10B 1.498(14)
C2B C3B 1.401(14)
C2B C9B 1.510(15)
C3B C4B 1.409(14)
C3B C8B 1.509(13)
C4B C5B 1.401(13)
C4B C7B 1.517(14)
C5B C6B 1.503(14)
C11B C12B 1.382(14)
C11B C15B 1.445(15)
C11B C16B 1.500(15)
C12B C13B 1.431(14)
C12B C17B 1.493(14)
C13B C14B 1.405(14)
C13B C18B 1.515(14)
C14B C15B 1.386(15)
C14B C19B 1.524(16)
C15B C20B 1.501(15)
